data_2217949
loop_
_publ_author_name
'Hussain, Altaf'
'Siddiqui, Hamid Latif'
'Rashid, Rehana'
'Khan, Khalid Mehmood'
'Parvez, Masood'

_publ_section_title 1-(5a,5b,8,8,11a,13b-Hexamethyleicosahydro-1<i>H</i>-cyclopenta[<i>a</i>]chrysen-3-yl)-1-ethanone
_journal_coeditor_code IS2277
_journal_issue 4
_journal_name_full 'Acta Crystallographica Section E'
_journal_page_first o723
_journal_paper_doi 10.1107/S1600536808006831
_journal_volume 64
_journal_year 2008
_chemical_formula_iupac 'C29 H48 O'
_chemical_formula_moiety 'C29 H48 O'
_chemical_formula_sum 'C29 H48 O'
_chemical_formula_weight 412.67
_chemical_melting_point 496.0(10)
_chemical_name_systematic 1-(5a,5b,8,8,11a,13b-Hexamethyleicosahydro-1H-cyclopenta[a]chrysen-3-yl)-1-ethanone
_space_group_IT_number 1
_symmetry_cell_setting triclinic
_symmetry_space_group_name_Hall 'P 1'
_symmetry_space_group_name_H-M 'P 1'
_atom_sites_solution_hydrogens geom
_atom_sites_solution_primary direct
_atom_sites_solution_secondary difmap
_cell_angle_alpha 84.98(2)
_cell_angle_beta 86.48(3)
_cell_angle_gamma 64.01(3)
_cell_formula_units_Z 2
_cell_length_a 6.581(3)
_cell_length_b 7.260(4)
_cell_length_c 27.908(14)
_cell_measurement_reflns_used 1724
_cell_measurement_temperature 173(2)
_cell_measurement_theta_max 25.3
_cell_measurement_theta_min 3.1
_cell_volume 1193.6(11)
_computing_cell_refinement 'DENZO (Otwinowski & Minor, 1997)'
_computing_data_collection 'COLLECT (Hooft, 1998)'
_computing_data_reduction 'SCALEPACK (Otwinowski & Minor, 1997)'
_computing_molecular_graphics 'ORTEPII (Johnson, 1976)'
_computing_publication_material 'SHELXL97 (Sheldrick, 2008)'
_computing_structure_refinement 'SHELXL97 (Sheldrick, 2008)'
_computing_structure_solution 'SAPI91 (Fan, 1991)'
_diffrn_ambient_temperature 173(2)
_diffrn_measured_fraction_theta_full 0.985
_diffrn_measured_fraction_theta_max 0.985
_diffrn_measurement_device_type 'Nonius KappaCCD'
_diffrn_measurement_method '\w and \f'
_diffrn_radiation_monochromator graphite
_diffrn_radiation_source 'fine-focus sealed tube'
_diffrn_radiation_type MoK\a
_diffrn_radiation_wavelength 0.71073
_diffrn_reflns_av_R_equivalents 0.050
_diffrn_reflns_av_sigmaI/netI 0.067
_diffrn_reflns_limit_h_max 7
_diffrn_reflns_limit_h_min -7
_diffrn_reflns_limit_k_max 8
_diffrn_reflns_limit_k_min -8
_diffrn_reflns_limit_l_max 33
_diffrn_reflns_limit_l_min -33
_diffrn_reflns_number 7958
_diffrn_reflns_theta_full 25.3
_diffrn_reflns_theta_max 25.3
_diffrn_reflns_theta_min 3.1
_exptl_absorpt_coefficient_mu 0.066
_exptl_absorpt_correction_T_max 0.997
_exptl_absorpt_correction_T_min 0.992
_exptl_absorpt_correction_type multi-scan
_exptl_absorpt_process_details '(<i>SORTAV</i>; Blessing, 1997)'
_exptl_crystal_colour colorless
_exptl_crystal_density_diffrn 1.148
_exptl_crystal_density_method 'not measured'
_exptl_crystal_description plate
_exptl_crystal_F_000 460
_exptl_crystal_size_max 0.12
_exptl_crystal_size_mid 0.10
_exptl_crystal_size_min 0.05
_refine_diff_density_max 0.25
_refine_diff_density_min -0.30
_refine_ls_extinction_method none
_refine_ls_goodness_of_fit_ref 1.05
_refine_ls_hydrogen_treatment constr
_refine_ls_matrix_type full
_refine_ls_number_parameters 555
_refine_ls_number_reflns 4272
_refine_ls_number_restraints 3
_refine_ls_restrained_S_all 1.05
_refine_ls_R_factor_all 0.104
_refine_ls_R_factor_gt 0.069
_refine_ls_shift/su_max 0.003
_refine_ls_shift/su_mean 0.000
_refine_ls_structure_factor_coef Fsqd
_refine_ls_weighting_details 'calc w=1/[\s^2^(Fo^2^)+(0.08P)^2^+0.9P] where P=(Fo^2^+2Fc^2^)/3'
_refine_ls_weighting_scheme calc
_refine_ls_wR_factor_gt 0.154
_refine_ls_wR_factor_ref 0.177
_reflns_number_gt 3161
_reflns_number_total 4272
_reflns_threshold_expression 'I >2\s(I)'
_cod_data_source_file is2277.cif
_cod_data_source_block I
_cod_depositor_comments
;
The following automatic conversions were performed:
'_symmetry_cell_setting' value 'Triclinic' changed to 'triclinic'
according to '/home/saulius/struct/CIF-dictionaries/cif_core.dic'
dictionary named 'cif_core.dic' version 2.4.1 from 2010-06-29.

Automatic conversion script
Id: cif_fix_enum 1527 2010-12-29 10:47:43Z saulius 

The following automatic conversions were performed:

'_chemical_melting_point' value '495-497' was changed to '496.0(10)'
- the average value was taken and precision was estimated.

Automatic conversion script
Id: cif_fix_values 1646 2011-03-28 12:23:43Z adriana 

The following automatic conversions were performed:

'_chemical_melting_point' value '495-497' was changed to '496.0(10)'
- the average value was taken and precision was
estimated.

'_symmetry_cell_setting' value 'Triclinic' changed to
'triclinic' according to
/home/saulius/struct/CIF-dictionaries/cif_core.dic dictionary named
'cif_core.dic' version 2.4.1 from 2010-06-29.

Automatic conversion script
Id: cif_fix_values 1715 2011-07-08 13:25:40Z adriana 
;
_cod_original_cell_volume 1193.6(10)
_cod_database_code 2217949
_cod_database_fobs_code 2217949

loop_
_symmetry_equiv_pos_as_xyz
'x, y, z'

loop_
_atom_site_type_symbol
_atom_site_label
_atom_site_fract_x
_atom_site_fract_y
_atom_site_fract_z
_atom_site_U_iso_or_equiv
_atom_site_adp_type
_atom_site_calc_flag
_atom_site_refinement_flags
_atom_site_occupancy
C C1 1.1950(11) 0.7924(9) 0.6895(2) 0.0430(16) Uani d . 1
H H1A 1.2029 0.6618 0.6795 0.052 Uiso calc R 1
H H1B 1.3132 0.8197 0.6710 0.052 Uiso calc R 1
C C2 1.2449(11) 0.7675(9) 0.7428(2) 0.0458(16) Uani d . 1
H H2A 1.1365 0.7263 0.7613 0.055 Uiso calc R 1
H H2B 1.3990 0.6569 0.7483 0.055 Uiso calc R 1
C C3 1.2281(10) 0.9646(9) 0.7610(2) 0.0396(14) Uani d . 1
H H3A 1.3493 0.9959 0.7452 0.047 Uiso calc R 1
H H3B 1.2542 0.9433 0.7960 0.047 Uiso calc R 1
C C4 0.9981(10) 1.1510(8) 0.7517(2) 0.0371(14) Uani d . 1
C C5 0.9477(9) 1.1644(8) 0.6975(2) 0.0312(12) Uani d . 1
H H5 1.0720 1.1892 0.6803 0.037 Uiso calc R 1
C C6 0.7297(10) 1.3533(8) 0.6823(2) 0.0387(14) Uani d . 1
H H6A 0.5968 1.3321 0.6948 0.046 Uiso calc R 1
H H6B 0.7236 1.4759 0.6966 0.046 Uiso calc R 1
C C7 0.7201(10) 1.3899(8) 0.6279(2) 0.0380(14) Uani d . 1
H H7A 0.8453 1.4242 0.6163 0.046 Uiso calc R 1
H H7B 0.5764 1.5103 0.6196 0.046 Uiso calc R 1
C C8 0.7368(9) 1.2052(7) 0.6010(2) 0.0298(12) Uani d . 1
C C9 0.9473(9) 1.0093(8) 0.6205(2) 0.0303(12) Uani d . 1
H H9 1.0819 1.0340 0.6101 0.036 Uiso calc R 1
C C10 0.9619(9) 0.9668(8) 0.6769(2) 0.0325(13) Uani d . 1
C C11 0.9744(11) 0.8186(8) 0.5939(2) 0.0395(14) Uani d . 1
H H11A 1.1158 0.6994 0.6042 0.047 Uiso calc R 1
H H11B 0.8468 0.7848 0.6036 0.047 Uiso calc R 1
C C12 0.9811(11) 0.8525(8) 0.5399(2) 0.0408(15) Uani d . 1
H H12A 0.9805 0.7332 0.5254 0.049 Uiso calc R 1
H H12B 1.1236 0.8609 0.5297 0.049 Uiso calc R 1
C C13 0.7792(9) 1.0501(8) 0.5211(2) 0.0294(12) Uani d . 1
H H13 0.6422 1.0362 0.5348 0.035 Uiso calc R 1
C C14 0.7750(9) 1.2403(7) 0.5449(2) 0.0307(13) Uani d . 1
C C15 0.5757(10) 1.4435(8) 0.5244(2) 0.0357(14) Uani d . 1
H H15A 0.4321 1.4525 0.5397 0.043 Uiso calc R 1
H H15B 0.5972 1.5619 0.5338 0.043 Uiso calc R 1
C C16 0.5533(10) 1.4622(8) 0.4699(2) 0.0365(14) Uani d . 1
H H16A 0.4172 1.5882 0.4602 0.044 Uiso calc R 1
H H16B 0.6874 1.4710 0.4538 0.044 Uiso calc R 1
C C17 0.5338(9) 1.2735(8) 0.4552(2) 0.0323(13) Uani d . 1
H H17 0.4139 1.2615 0.4772 0.039 Uiso calc R 1
C C18 0.7506(9) 1.0735(8) 0.4665(2) 0.0332(13) Uani d . 1
C C19 0.6834(12) 0.9156(9) 0.4482(2) 0.0423(15) Uani d . 1
H H19A 0.5848 0.8828 0.4723 0.051 Uiso calc R 1
H H19B 0.8191 0.7873 0.4417 0.051 Uiso calc R 1
C C20 0.5545(11) 1.0187(9) 0.4013(2) 0.0412(14) Uani d . 1
H H20A 0.4261 0.9839 0.3987 0.049 Uiso calc R 1
H H20B 0.6567 0.9708 0.3728 0.049 Uiso calc R 1
C C21 0.4672(10) 1.2545(8) 0.4038(2) 0.0340(13) Uani d . 1
H H21 0.2983 1.3161 0.4037 0.041 Uiso calc R 1
C C22 0.5414(10) 1.3552(9) 0.3616(2) 0.0406(14) Uani d . 1
C C23 0.4498(12) 1.5885(9) 0.3589(2) 0.0454(16) Uani d . 1
H H23A 0.3236 1.6452 0.3821 0.055 Uiso calc R 1
H H23B 0.3969 1.6443 0.3264 0.055 Uiso calc R 1
H H23C 0.5699 1.6257 0.3664 0.055 Uiso calc R 1
C C24 1.0309(13) 1.3405(10) 0.7627(3) 0.0529(18) Uani d . 1
H H24A 0.8830 1.4589 0.7652 0.064 Uiso calc R 1
H H24B 1.1215 1.3702 0.7367 0.064 Uiso calc R 1
H H24C 1.1091 1.3127 0.7932 0.064 Uiso calc R 1
C C25 0.8197(11) 1.1357(10) 0.7870(2) 0.0465(16) Uani d . 1
H H25A 0.6710 1.2459 0.7788 0.056 Uiso calc R 1
H H25B 0.8558 1.1490 0.8197 0.056 Uiso calc R 1
H H25C 0.8174 1.0023 0.7854 0.056 Uiso calc R 1
C C26 0.5133(10) 1.1867(9) 0.6118(2) 0.0393(14) Uani d . 1
H H26A 0.5423 1.0421 0.6124 0.047 Uiso calc R 1
H H26B 0.4052 1.2659 0.5867 0.047 Uiso calc R 1
H H26C 0.4504 1.2404 0.6431 0.047 Uiso calc R 1
C C27 0.7810(11) 0.9017(10) 0.6983(2) 0.0432(15) Uani d . 1
H H27A 0.6384 1.0240 0.7028 0.052 Uiso calc R 1
H H27B 0.8304 0.8252 0.7294 0.052 Uiso calc R 1
H H27C 0.7588 0.8141 0.6764 0.052 Uiso calc R 1
C C28 0.9935(10) 1.2664(9) 0.5329(2) 0.0390(14) Uani d . 1
H H28A 0.9859 1.3310 0.5003 0.047 Uiso calc R 1
H H28B 1.1242 1.1315 0.5348 0.047 Uiso calc R 1
H H28C 1.0090 1.3534 0.5560 0.047 Uiso calc R 1
C C29 0.9562(10) 1.0664(9) 0.4360(2) 0.0415(15) Uani d . 1
H H29A 0.9402 1.0422 0.4027 0.050 Uiso calc R 1
H H29B 1.0945 0.9549 0.4491 0.050 Uiso calc R 1
H H29C 0.9649 1.1975 0.4367 0.050 Uiso calc R 1
O O30 0.6564(8) 1.2631(6) 0.32799(17) 0.0533(12) Uani d . 1
C C31 0.2889(11) 0.9966(8) -0.0337(2) 0.0380(14) Uani d . 1
H H31A 0.1559 1.1231 -0.0249 0.046 Uiso calc R 1
H H31B 0.4187 0.9845 -0.0154 0.046 Uiso calc R 1
C C32 0.3420(11) 1.0165(8) -0.0873(2) 0.0397(15) Uani d . 1
H H32A 0.2091 1.0375 -0.1058 0.048 Uiso calc R 1
H H32B 0.3727 1.1381 -0.0944 0.048 Uiso calc R 1
C C33 0.5454(10) 0.8262(9) -0.1030(2) 0.0390(14) Uani d . 1
H H33A 0.6810 0.8159 -0.0872 0.047 Uiso calc R 1
H H33B 0.5695 0.8421 -0.1382 0.047 Uiso calc R 1
C C34 0.5221(10) 0.6230(8) -0.0909(2) 0.0359(14) Uani d . 1
C C35 0.4492(10) 0.6168(8) -0.0372(2) 0.0304(12) Uani d . 1
H H35 0.5796 0.6082 -0.0190 0.037 Uiso calc R 1
C C36 0.4218(10) 0.4208(8) -0.0203(2) 0.0373(14) Uani d . 1
H H36A 0.2818 0.4289 -0.0335 0.045 Uiso calc R 1
H H36B 0.5510 0.3000 -0.0329 0.045 Uiso calc R 1
C C37 0.4107(10) 0.3926(8) 0.0342(2) 0.0339(13) Uani d . 1
H H37A 0.5570 0.3714 0.0470 0.041 Uiso calc R 1
H H37B 0.3895 0.2671 0.0433 0.041 Uiso calc R 1
C C38 0.2185(9) 0.5761(8) 0.0580(2) 0.0298(12) Uani d . 1
C C39 0.2278(9) 0.7806(7) 0.0369(2) 0.0304(12) Uani d . 1
H H39 0.3739 0.7714 0.0479 0.037 Uiso calc R 1
C C40 0.2399(9) 0.8093(7) -0.0192(2) 0.0294(12) Uani d . 1
C C41 0.0424(10) 0.9667(8) 0.0609(2) 0.0361(13) Uani d . 1
H H41A 0.0621 1.0914 0.0498 0.043 Uiso calc R 1
H H41B -0.1072 0.9866 0.0504 0.043 Uiso calc R 1
C C42 0.0455(11) 0.9435(8) 0.1160(2) 0.0390(14) Uani d . 1
H H42A 0.1831 0.9488 0.1269 0.047 Uiso calc R 1
H H42B -0.0874 1.0603 0.1290 0.047 Uiso calc R 1
C C43 0.0415(9) 0.7436(7) 0.1361(2) 0.0297(12) Uani d . 1
H H43 -0.0941 0.7429 0.1220 0.036 Uiso calc R 1
C C44 0.2496(9) 0.5564(8) 0.1153(2) 0.0293(12) Uani d . 1
C C45 0.2555(10) 0.3504(8) 0.1369(2) 0.0349(13) Uani d . 1
H H45A 0.1406 0.3254 0.1209 0.042 Uiso calc R 1
H H45B 0.4053 0.2385 0.1292 0.042 Uiso calc R 1
C C46 0.2121(10) 0.3379(8) 0.1917(2) 0.0333(13) Uani d . 1
H H46A 0.2036 0.2075 0.2020 0.040 Uiso calc R 1
H H46B 0.3367 0.3431 0.2088 0.040 Uiso calc R 1
C C47 -0.0109(9) 0.5200(8) 0.2032(2) 0.0305(12) Uani d . 1
H H47 -0.1218 0.5185 0.1805 0.037 Uiso calc R 1
C C48 0.0036(9) 0.7260(8) 0.1906(2) 0.0319(13) Uani d . 1
C C49 -0.2381(10) 0.8751(9) 0.2069(2) 0.0394(14) Uani d . 1
H H49A -0.2466 1.0120 0.2114 0.047 Uiso calc R 1
H H49B -0.3495 0.8906 0.1827 0.047 Uiso calc R 1
C C50 -0.2841(10) 0.7765(9) 0.2548(2) 0.0418(15) Uani d . 1
H H50A -0.4453 0.8038 0.2580 0.050 Uiso calc R 1
H H50B -0.2466 0.8327 0.2823 0.050 Uiso calc R 1
C C51 -0.1296(10) 0.5406(9) 0.2538(2) 0.0365(13) Uani d . 1
H H51 -0.2332 0.4731 0.2533 0.044 Uiso calc R 1
C C52 0.0131(10) 0.4465(9) 0.2969(2) 0.0397(14) Uani d . 1
C C53 0.1511(11) 0.2139(9) 0.3016(2) 0.0459(16) Uani d . 1
H H53A 0.0815 0.1494 0.2829 0.055 Uiso calc R 1
H H53B 0.1549 0.1647 0.3355 0.055 Uiso calc R 1
H H53C 0.3057 0.1781 0.2893 0.055 Uiso calc R 1
C C54 0.7616(11) 0.4468(10) -0.0980(2) 0.0480(17) Uani d . 1
H H54A 0.7539 0.3146 -0.0938 0.058 Uiso calc R 1
H H54B 0.8628 0.4512 -0.0743 0.058 Uiso calc R 1
H H54C 0.8197 0.4632 -0.1305 0.058 Uiso calc R 1
C C55 0.3667(12) 0.6029(10) -0.1267(2) 0.0476(16) Uani d . 1
H H55A 0.3383 0.4834 -0.1166 0.057 Uiso calc R 1
H H55B 0.4395 0.5851 -0.1588 0.057 Uiso calc R 1
H H55C 0.2230 0.7272 -0.1278 0.057 Uiso calc R 1
C C56 -0.0049(10) 0.5719(9) 0.0467(2) 0.0384(14) Uani d . 1
H H56A -0.1281 0.7110 0.0474 0.046 Uiso calc R 1
H H56B -0.0364 0.4806 0.0708 0.046 Uiso calc R 1
H H56C 0.0072 0.5216 0.0147 0.046 Uiso calc R 1
C C57 0.0192(10) 0.8489(9) -0.0428(2) 0.0405(14) Uani d . 1
H H57A 0.0109 0.7182 -0.0448 0.049 Uiso calc R 1
H H57B 0.0149 0.9139 -0.0752 0.049 Uiso calc R 1
H H57C -0.1094 0.9398 -0.0234 0.049 Uiso calc R 1
C C58 0.4763(10) 0.5523(9) 0.1273(2) 0.0372(14) Uani d . 1
H H58A 0.5085 0.5060 0.1612 0.045 Uiso calc R 1
H H58B 0.4678 0.6905 0.1214 0.045 Uiso calc R 1
H H58C 0.5971 0.4576 0.1070 0.045 Uiso calc R 1
C C59 0.1696(10) 0.7535(9) 0.2215(2) 0.0386(14) Uani d . 1
H H59A 0.1122 0.7685 0.2548 0.046 Uiso calc R 1
H H59B 0.1872 0.8767 0.2093 0.046 Uiso calc R 1
H H59C 0.3165 0.6331 0.2201 0.046 Uiso calc R 1
O O60 0.0185(8) 0.5464(7) 0.32916(17) 0.0546(12) Uani d . 1

loop_
_atom_site_aniso_label
_atom_site_aniso_U_11
_atom_site_aniso_U_22
_atom_site_aniso_U_33
_atom_site_aniso_U_12
_atom_site_aniso_U_13
_atom_site_aniso_U_23
C1 0.048(4) 0.027(3) 0.034(3) 0.001(3) 0.000(3) 0.000(2)
C2 0.045(4) 0.038(4) 0.038(4) -0.001(3) -0.003(3) -0.006(3)
C3 0.043(4) 0.038(3) 0.033(3) -0.014(3) -0.002(3) 0.001(3)
C4 0.043(3) 0.025(3) 0.043(4) -0.014(3) 0.001(3) -0.001(3)
C5 0.030(3) 0.023(3) 0.037(3) -0.008(2) 0.003(2) -0.007(2)
C6 0.046(4) 0.018(3) 0.040(3) -0.002(3) 0.000(3) -0.003(2)
C7 0.045(4) 0.017(3) 0.043(3) -0.004(3) -0.001(3) -0.005(2)
C8 0.031(3) 0.013(2) 0.041(3) -0.005(2) 0.000(2) -0.003(2)
C9 0.030(3) 0.021(3) 0.037(3) -0.009(2) 0.001(2) -0.001(2)
C10 0.038(3) 0.022(3) 0.035(3) -0.011(3) 0.003(2) -0.004(2)
C11 0.046(3) 0.016(3) 0.046(4) -0.003(2) -0.001(3) -0.007(2)
C12 0.045(4) 0.019(3) 0.043(4) 0.000(3) -0.005(3) -0.005(2)
C13 0.029(3) 0.016(3) 0.038(3) -0.005(2) -0.002(2) -0.001(2)
C14 0.034(3) 0.012(2) 0.038(3) -0.003(2) -0.003(2) -0.003(2)
C15 0.040(3) 0.013(3) 0.044(3) -0.003(2) -0.006(3) 0.001(2)
C16 0.040(3) 0.017(3) 0.044(3) -0.005(2) -0.004(3) -0.003(2)
C17 0.032(3) 0.024(3) 0.041(3) -0.012(2) -0.004(2) 0.000(2)
C18 0.038(3) 0.017(3) 0.041(3) -0.010(2) -0.001(3) -0.002(2)
C19 0.065(4) 0.022(3) 0.042(4) -0.021(3) -0.004(3) -0.001(3)
C20 0.061(4) 0.031(3) 0.038(3) -0.026(3) 0.000(3) -0.004(3)
C21 0.035(3) 0.022(3) 0.043(3) -0.012(2) 0.003(3) -0.004(2)
C22 0.045(4) 0.037(3) 0.042(4) -0.019(3) -0.001(3) -0.004(3)
C23 0.059(4) 0.028(3) 0.053(4) -0.022(3) -0.002(3) 0.001(3)
C24 0.077(5) 0.041(4) 0.049(4) -0.033(4) -0.009(4) -0.002(3)
C25 0.053(4) 0.037(3) 0.042(4) -0.012(3) 0.008(3) -0.011(3)
C26 0.033(3) 0.035(3) 0.043(4) -0.009(3) 0.000(3) -0.001(3)
C27 0.052(4) 0.034(3) 0.044(4) -0.019(3) 0.002(3) 0.000(3)
C28 0.039(3) 0.036(3) 0.043(4) -0.018(3) -0.003(3) 0.002(3)
C29 0.041(3) 0.035(3) 0.038(3) -0.008(3) 0.007(3) -0.006(3)
O30 0.069(3) 0.037(2) 0.049(3) -0.020(2) 0.011(2) -0.002(2)
C31 0.054(4) 0.021(3) 0.039(3) -0.016(3) -0.001(3) -0.002(2)
C32 0.060(4) 0.018(3) 0.042(4) -0.018(3) -0.004(3) -0.001(2)
C33 0.043(4) 0.035(3) 0.037(3) -0.015(3) -0.004(3) -0.002(3)
C34 0.043(3) 0.025(3) 0.036(3) -0.011(3) -0.001(3) -0.004(2)
C35 0.035(3) 0.021(3) 0.035(3) -0.011(2) -0.004(2) -0.002(2)
C36 0.047(4) 0.014(3) 0.047(4) -0.010(3) 0.003(3) -0.005(2)
C37 0.041(3) 0.016(3) 0.038(3) -0.007(2) 0.002(3) -0.001(2)
C38 0.033(3) 0.015(3) 0.038(3) -0.007(2) -0.004(2) -0.001(2)
C39 0.034(3) 0.015(3) 0.041(3) -0.008(2) -0.002(2) -0.005(2)
C40 0.034(3) 0.013(3) 0.039(3) -0.008(2) -0.001(2) -0.004(2)
C41 0.045(3) 0.015(3) 0.043(3) -0.009(2) 0.008(3) -0.002(2)
C42 0.052(4) 0.017(3) 0.045(4) -0.012(3) 0.009(3) -0.008(2)
C43 0.031(3) 0.014(3) 0.041(3) -0.009(2) -0.002(2) 0.001(2)
C44 0.030(3) 0.013(2) 0.041(3) -0.006(2) 0.002(2) 0.000(2)
C45 0.041(3) 0.019(3) 0.041(3) -0.011(2) 0.002(3) -0.006(2)
C46 0.036(3) 0.020(3) 0.041(3) -0.010(2) -0.001(2) 0.002(2)
C47 0.033(3) 0.021(3) 0.034(3) -0.009(2) 0.000(2) -0.001(2)
C48 0.032(3) 0.019(3) 0.044(3) -0.010(2) 0.000(2) -0.005(2)
C49 0.039(3) 0.027(3) 0.044(4) -0.006(3) 0.004(3) -0.006(3)
C50 0.035(3) 0.033(3) 0.045(4) -0.004(3) 0.004(3) -0.004(3)
C51 0.034(3) 0.029(3) 0.046(4) -0.014(3) 0.001(3) 0.001(3)
C52 0.043(3) 0.038(3) 0.034(3) -0.015(3) 0.006(3) -0.004(3)
C53 0.051(4) 0.027(3) 0.045(4) -0.006(3) -0.003(3) 0.008(3)
C54 0.052(4) 0.032(3) 0.045(4) -0.005(3) 0.004(3) -0.003(3)
C55 0.078(5) 0.032(3) 0.038(3) -0.028(3) -0.008(3) -0.002(3)
C56 0.052(4) 0.025(3) 0.040(3) -0.019(3) 0.000(3) 0.001(3)
C57 0.044(4) 0.029(3) 0.044(4) -0.011(3) -0.005(3) 0.000(3)
C58 0.037(3) 0.036(3) 0.035(3) -0.013(3) -0.001(2) -0.005(3)
C59 0.041(3) 0.029(3) 0.049(4) -0.018(3) -0.001(3) -0.005(3)
O60 0.063(3) 0.042(3) 0.052(3) -0.014(2) -0.017(2) -0.006(2)

loop_
_atom_type_symbol
_atom_type_description
_atom_type_scat_dispersion_real
_atom_type_scat_dispersion_imag
_atom_type_scat_source
C C 0.0033 0.0016 'International Tables Vol C Tables 4.2.6.8 and 6.1.1.4'
H H 0.0000 0.0000 'International Tables Vol C Tables 4.2.6.8 and 6.1.1.4'
O O 0.0106 0.0060 'International Tables Vol C Tables 4.2.6.8 and 6.1.1.4'

loop_
_geom_angle_atom_site_label_1
_geom_angle_atom_site_label_2
_geom_angle_atom_site_label_3
_geom_angle
C2 C1 C10 113.4(5)
C2 C1 H1A 108.9
C10 C1 H1A 108.9
C2 C1 H1B 108.9
C10 C1 H1B 108.9
H1A C1 H1B 107.7
C3 C2 C1 111.7(5)
C3 C2 H2A 109.3
C1 C2 H2A 109.3
C3 C2 H2B 109.3
C1 C2 H2B 109.3
H2A C2 H2B 107.9
C2 C3 C4 113.7(5)
C2 C3 H3A 108.8
C4 C3 H3A 108.8
C2 C3 H3B 108.8
C4 C3 H3B 108.8
H3A C3 H3B 107.7
C25 C4 C24 107.7(5)
C25 C4 C3 109.8(5)
C24 C4 C3 105.7(5)
C25 C4 C5 116.0(5)
C24 C4 C5 109.5(5)
C3 C4 C5 107.7(4)
C6 C5 C4 113.3(4)
C6 C5 C10 111.2(5)
C4 C5 C10 117.1(4)
C6 C5 H5 104.6
C4 C5 H5 104.6
C10 C5 H5 104.6
C7 C6 C5 111.0(4)
C7 C6 H6A 109.4
C5 C6 H6A 109.4
C7 C6 H6B 109.4
C5 C6 H6B 109.4
H6A C6 H6B 108.0
C6 C7 C8 114.5(5)
C6 C7 H7A 108.6
C8 C7 H7A 108.6
C6 C7 H7B 108.6
C8 C7 H7B 108.6
H7A C7 H7B 107.6
C26 C8 C7 106.9(5)
C26 C8 C9 112.2(4)
C7 C8 C9 107.6(4)
C26 C8 C14 111.1(4)
C7 C8 C14 110.7(4)
C9 C8 C14 108.3(4)
C11 C9 C8 109.8(4)
C11 C9 C10 113.0(4)
C8 C9 C10 116.5(4)
C11 C9 H9 105.5
C8 C9 H9 105.5
C10 C9 H9 105.5
C27 C10 C1 107.8(5)
C27 C10 C5 113.3(5)
C1 C10 C5 107.2(5)
C27 C10 C9 112.4(5)
C1 C10 C9 109.2(4)
C5 C10 C9 106.7(4)
C12 C11 C9 113.2(5)
C12 C11 H11A 108.9
C9 C11 H11A 108.9
C12 C11 H11B 108.9
C9 C11 H11B 108.9
H11A C11 H11B 107.8
C11 C12 C13 112.6(5)
C11 C12 H12A 109.1
C13 C12 H12A 109.1
C11 C12 H12B 109.1
C13 C12 H12B 109.1
H12A C12 H12B 107.8
C18 C13 C12 115.3(4)
C18 C13 C14 116.3(4)
C12 C13 C14 109.6(4)
C18 C13 H13 104.8
C12 C13 H13 104.8
C14 C13 H13 104.8
C28 C14 C15 106.0(5)
C28 C14 C13 111.7(4)
C15 C14 C13 110.0(4)
C28 C14 C8 112.5(4)
C15 C14 C8 110.2(4)
C13 C14 C8 106.5(4)
C16 C15 C14 115.1(4)
C16 C15 H15A 108.5
C14 C15 H15A 108.5
C16 C15 H15B 108.5
C14 C15 H15B 108.5
H15A C15 H15B 107.5
C17 C16 C15 108.3(5)
C17 C16 H16A 110.0
C15 C16 H16A 110.0
C17 C16 H16B 110.0
C15 C16 H16B 110.0
H16A C16 H16B 108.4
C16 C17 C18 111.8(5)
C16 C17 C21 123.3(5)
C18 C17 C21 105.4(4)
C16 C17 H17 104.9
C18 C17 H17 104.9
C21 C17 H17 104.9
C13 C18 C19 113.1(5)
C13 C18 C29 115.6(5)
C19 C18 C29 107.4(5)
C13 C18 C17 107.4(4)
C19 C18 C17 100.1(5)
C29 C18 C17 112.2(5)
C18 C19 C20 105.3(4)
C18 C19 H19A 110.7
C20 C19 H19A 110.7
C18 C19 H19B 110.7
C20 C19 H19B 110.7
H19A C19 H19B 108.8
C19 C20 C21 106.9(4)
C19 C20 H20A 110.4
C21 C20 H20A 110.4
C19 C20 H20B 110.4
C21 C20 H20B 110.4
H20A C20 H20B 108.6
C22 C21 C20 113.7(5)
C22 C21 C17 118.5(5)
C20 C21 C17 103.1(4)
C22 C21 H21 107.0
C20 C21 H21 107.0
C17 C21 H21 107.0
O30 C22 C21 123.7(6)
O30 C22 C23 118.4(6)
C21 C22 C23 117.7(5)
C22 C23 H23A 109.5
C22 C23 H23B 109.5
H23A C23 H23B 109.5
C22 C23 H23C 109.5
H23A C23 H23C 109.5
H23B C23 H23C 109.5
C4 C24 H24A 109.5
C4 C24 H24B 109.5
H24A C24 H24B 109.5
C4 C24 H24C 109.5
H24A C24 H24C 109.5
H24B C24 H24C 109.5
C4 C25 H25A 109.5
C4 C25 H25B 109.5
H25A C25 H25B 109.5
C4 C25 H25C 109.5
H25A C25 H25C 109.5
H25B C25 H25C 109.5
C8 C26 H26A 109.5
C8 C26 H26B 109.5
H26A C26 H26B 109.5
C8 C26 H26C 109.5
H26A C26 H26C 109.5
H26B C26 H26C 109.5
C10 C27 H27A 109.5
C10 C27 H27B 109.5
H27A C27 H27B 109.5
C10 C27 H27C 109.5
H27A C27 H27C 109.5
H27B C27 H27C 109.5
C14 C28 H28A 109.5
C14 C28 H28B 109.5
H28A C28 H28B 109.5
C14 C28 H28C 109.5
H28A C28 H28C 109.5
H28B C28 H28C 109.5
C18 C29 H29A 109.5
C18 C29 H29B 109.5
H29A C29 H29B 109.5
C18 C29 H29C 109.5
H29A C29 H29C 109.5
H29B C29 H29C 109.5
C32 C31 C40 113.0(5)
C32 C31 H31A 109.0
C40 C31 H31A 109.0
C32 C31 H31B 109.0
C40 C31 H31B 109.0
H31A C31 H31B 107.8
C33 C32 C31 111.3(5)
C33 C32 H32A 109.4
C31 C32 H32A 109.4
C33 C32 H32B 109.4
C31 C32 H32B 109.4
H32A C32 H32B 108.0
C32 C33 C34 114.0(5)
C32 C33 H33A 108.8
C34 C33 H33A 108.8
C32 C33 H33B 108.8
C34 C33 H33B 108.8
H33A C33 H33B 107.6
C55 C34 C35 115.7(5)
C55 C34 C54 107.7(5)
C35 C34 C54 108.9(5)
C55 C34 C33 110.1(5)
C35 C34 C33 108.0(4)
C54 C34 C33 106.1(5)
C36 C35 C34 113.3(4)
C36 C35 C40 109.5(4)
C34 C35 C40 117.6(4)
C36 C35 H35 105.1
C34 C35 H35 105.1
C40 C35 H35 105.1
C37 C36 C35 111.8(5)
C37 C36 H36A 109.3
C35 C36 H36A 109.3
C37 C36 H36B 109.3
C35 C36 H36B 109.3
H36A C36 H36B 107.9
C36 C37 C38 113.7(5)
C36 C37 H37A 108.8
C38 C37 H37A 108.8
C36 C37 H37B 108.8
C38 C37 H37B 108.8
H37A C37 H37B 107.7
C56 C38 C37 107.0(4)
C56 C38 C39 111.7(4)
C37 C38 C39 108.9(4)
C56 C38 C44 110.4(4)
C37 C38 C44 110.5(4)
C39 C38 C44 108.4(4)
C41 C39 C40 114.1(4)
C41 C39 C38 110.3(4)
C40 C39 C38 115.8(4)
C41 C39 H39 105.2
C40 C39 H39 105.2
C38 C39 H39 105.2
C57 C40 C31 107.3(4)
C57 C40 C39 113.0(5)
C31 C40 C39 109.1(4)
C57 C40 C35 113.4(4)
C31 C40 C35 106.4(4)
C39 C40 C35 107.3(4)
C42 C41 C39 113.4(5)
C42 C41 H41A 108.9
C39 C41 H41A 108.9
C42 C41 H41B 108.9
C39 C41 H41B 108.9
H41A C41 H41B 107.7
C43 C42 C41 112.5(4)
C43 C42 H42A 109.1
C41 C42 H42A 109.1
C43 C42 H42B 109.1
C41 C42 H42B 109.1
H42A C42 H42B 107.8
C42 C43 C48 115.4(4)
C42 C43 C44 109.8(4)
C48 C43 C44 115.1(4)
C42 C43 H43 105.1
C48 C43 H43 105.1
C44 C43 H43 105.1
C58 C44 C45 106.2(5)
C58 C44 C43 112.3(4)
C45 C44 C43 110.9(4)
C58 C44 C38 111.2(4)
C45 C44 C38 109.8(4)
C43 C44 C38 106.5(4)
C46 C45 C44 115.4(4)
C46 C45 H45A 108.4
C44 C45 H45A 108.4
C46 C45 H45B 108.4
C44 C45 H45B 108.4
H45A C45 H45B 107.5
C47 C46 C45 107.7(4)
C47 C46 H46A 110.2
C45 C46 H46A 110.2
C47 C46 H46B 110.2
C45 C46 H46B 110.2
H46A C46 H46B 108.5
C46 C47 C48 111.2(5)
C46 C47 C51 122.5(5)
C48 C47 C51 105.6(4)
C46 C47 H47 105.4
C48 C47 H47 105.4
C51 C47 H47 105.4
C59 C48 C43 116.4(5)
C59 C48 C49 107.7(5)
C43 C48 C49 112.4(5)
C59 C48 C47 112.8(5)
C43 C48 C47 107.2(4)
C49 C48 C47 99.0(4)
C50 C49 C48 105.3(5)
C50 C49 H49A 110.7
C48 C49 H49A 110.7
C50 C49 H49B 110.7
C48 C49 H49B 110.7
H49A C49 H49B 108.8
C49 C50 C51 106.3(5)
C49 C50 H50A 110.5
C51 C50 H50A 110.5
C49 C50 H50B 110.5
C51 C50 H50B 110.5
H50A C50 H50B 108.7
C52 C51 C47 118.6(5)
C52 C51 C50 114.7(5)
C47 C51 C50 103.3(4)
C52 C51 H51 106.5
C47 C51 H51 106.5
C50 C51 H51 106.5
O60 C52 C51 122.9(6)
O60 C52 C53 118.5(6)
C51 C52 C53 118.5(5)
C52 C53 H53A 109.5
C52 C53 H53B 109.5
H53A C53 H53B 109.5
C52 C53 H53C 109.5
H53A C53 H53C 109.5
H53B C53 H53C 109.5
C34 C54 H54A 109.5
C34 C54 H54B 109.5
H54A C54 H54B 109.5
C34 C54 H54C 109.5
H54A C54 H54C 109.5
H54B C54 H54C 109.5
C34 C55 H55A 109.5
C34 C55 H55B 109.5
H55A C55 H55B 109.5
C34 C55 H55C 109.5
H55A C55 H55C 109.5
H55B C55 H55C 109.5
C38 C56 H56A 109.5
C38 C56 H56B 109.5
H56A C56 H56B 109.5
C38 C56 H56C 109.5
H56A C56 H56C 109.5
H56B C56 H56C 109.5
C40 C57 H57A 109.5
C40 C57 H57B 109.5
H57A C57 H57B 109.5
C40 C57 H57C 109.5
H57A C57 H57C 109.5
H57B C57 H57C 109.5
C44 C58 H58A 109.5
C44 C58 H58B 109.5
H58A C58 H58B 109.5
C44 C58 H58C 109.5
H58A C58 H58C 109.5
H58B C58 H58C 109.5
C48 C59 H59A 109.5
C48 C59 H59B 109.5
H59A C59 H59B 109.5
C48 C59 H59C 109.5
H59A C59 H59C 109.5
H59B C59 H59C 109.5

loop_
_geom_bond_atom_site_label_1
_geom_bond_atom_site_label_2
_geom_bond_distance
C1 C2 1.522(8)
C1 C10 1.539(8)
C1 H1A 0.9900
C1 H1B 0.9900
C2 C3 1.516(9)
C2 H2A 0.9900
C2 H2B 0.9900
C3 C4 1.543(8)
C3 H3A 0.9900
C3 H3B 0.9900
C4 C25 1.522(9)
C4 C24 1.542(8)
C4 C5 1.553(8)
C5 C6 1.539(8)
C5 C10 1.556(7)
C5 H5 1.0000
C6 C7 1.519(8)
C6 H6A 0.9900
C6 H6B 0.9900
C7 C8 1.553(7)
C7 H7A 0.9900
C7 H7B 0.9900
C8 C26 1.543(8)
C8 C9 1.571(7)
C8 C14 1.588(8)
C9 C11 1.564(7)
C9 C10 1.577(8)
C9 H9 1.0000
C10 C27 1.534(8)
C11 C12 1.507(8)
C11 H11A 0.9900
C11 H11B 0.9900
C12 C13 1.544(7)
C12 H12A 0.9900
C12 H12B 0.9900
C13 C18 1.531(8)
C13 C14 1.573(7)
C13 H13 1.0000
C14 C28 1.544(8)
C14 C15 1.572(7)
C15 C16 1.526(8)
C15 H15A 0.9900
C15 H15B 0.9900
C16 C17 1.523(8)
C16 H16A 0.9900
C16 H16B 0.9900
C17 C18 1.550(8)
C17 C21 1.559(8)
C17 H17 1.0000
C18 C19 1.532(8)
C18 C29 1.538(8)
C19 C20 1.551(9)
C19 H19A 0.9900
C19 H19B 0.9900
C20 C21 1.556(8)
C20 H20A 0.9900
C20 H20B 0.9900
C21 C22 1.501(8)
C21 H21 1.0000
C22 O30 1.216(7)
C22 C23 1.525(9)
C23 H23A 0.9800
C23 H23B 0.9800
C23 H23C 0.9800
C24 H24A 0.9800
C24 H24B 0.9800
C24 H24C 0.9800
C25 H25A 0.9800
C25 H25B 0.9800
C25 H25C 0.9800
C26 H26A 0.9800
C26 H26B 0.9800
C26 H26C 0.9800
C27 H27A 0.9800
C27 H27B 0.9800
C27 H27C 0.9800
C28 H28A 0.9800
C28 H28B 0.9800
C28 H28C 0.9800
C29 H29A 0.9800
C29 H29B 0.9800
C29 H29C 0.9800
C31 C32 1.523(8)
C31 C40 1.546(8)
C31 H31A 0.9900
C31 H31B 0.9900
C32 C33 1.518(8)
C32 H32A 0.9900
C32 H32B 0.9900
C33 C34 1.555(8)
C33 H33A 0.9900
C33 H33B 0.9900
C34 C55 1.534(9)
C34 C35 1.547(8)
C34 C54 1.549(8)
C35 C36 1.542(8)
C35 C40 1.566(7)
C35 H35 1.0000
C36 C37 1.516(8)
C36 H36A 0.9900
C36 H36B 0.9900
C37 C38 1.546(7)
C37 H37A 0.9900
C37 H37B 0.9900
C38 C56 1.536(8)
C38 C39 1.574(7)
C38 C44 1.610(8)
C39 C41 1.542(7)
C39 C40 1.563(8)
C39 H39 1.0000
C40 C57 1.530(8)
C41 C42 1.533(8)
C41 H41A 0.9900
C41 H41B 0.9900
C42 C43 1.520(7)
C42 H42A 0.9900
C42 H42B 0.9900
C43 C48 1.529(8)
C43 C44 1.572(7)
C43 H43 1.0000
C44 C58 1.536(8)
C44 C45 1.548(7)
C45 C46 1.540(8)
C45 H45A 0.9900
C45 H45B 0.9900
C46 C47 1.524(7)
C46 H46A 0.9900
C46 H46B 0.9900
C47 C48 1.548(8)
C47 C51 1.558(8)
C47 H47 1.0000
C48 C59 1.521(8)
C48 C49 1.548(8)
C49 C50 1.538(9)
C49 H49A 0.9900
C49 H49B 0.9900
C50 C51 1.564(8)
C50 H50A 0.9900
C50 H50B 0.9900
C51 C52 1.492(9)
C51 H51 1.0000
C52 O60 1.217(7)
C52 C53 1.525(8)
C53 H53A 0.9800
C53 H53B 0.9800
C53 H53C 0.9800
C54 H54A 0.9800
C54 H54B 0.9800
C54 H54C 0.9800
C55 H55A 0.9800
C55 H55B 0.9800
C55 H55C 0.9800
C56 H56A 0.9800
C56 H56B 0.9800
C56 H56C 0.9800
C57 H57A 0.9800
C57 H57B 0.9800
C57 H57C 0.9800
C58 H58A 0.9800
C58 H58B 0.9800
C58 H58C 0.9800
C59 H59A 0.9800
C59 H59B 0.9800
C59 H59C 0.9800

loop_
_geom_hbond_atom_site_label_D
_geom_hbond_atom_site_label_H
_geom_hbond_atom_site_label_A
_geom_hbond_distance_DH
_geom_hbond_distance_HA
_geom_hbond_distance_DA
_geom_hbond_angle_DHA
C20 H20B O30 0.99 2.37 2.832(7) 108
C50 H50B O60 0.99 2.39 2.837(7) 107

loop_
_geom_torsion_atom_site_label_1
_geom_torsion_atom_site_label_2
_geom_torsion_atom_site_label_3
_geom_torsion_atom_site_label_4
_geom_torsion
C10 C1 C2 C3 -56.8(8)
C1 C2 C3 C4 55.7(7)
C2 C3 C4 C25 75.5(7)
C2 C3 C4 C24 -168.6(5)
C2 C3 C4 C5 -51.6(6)
C25 C4 C5 C6 60.6(7)
C24 C4 C5 C6 -61.6(7)
C3 C4 C5 C6 -176.0(5)
C25 C4 C5 C10 -71.0(6)
C24 C4 C5 C10 166.9(5)
C3 C4 C5 C10 52.4(6)
C4 C5 C6 C7 165.2(5)
C10 C5 C6 C7 -60.4(6)
C5 C6 C7 C8 57.1(7)
C6 C7 C8 C26 70.3(6)
C6 C7 C8 C9 -50.4(6)
C6 C7 C8 C14 -168.6(5)
C26 C8 C9 C11 63.6(6)
C7 C8 C9 C11 -179.1(5)
C14 C8 C9 C11 -59.3(6)
C26 C8 C9 C10 -66.4(6)
C7 C8 C9 C10 50.9(6)
C14 C8 C9 C10 170.6(4)
C2 C1 C10 C27 -69.1(7)
C2 C1 C10 C5 53.2(7)
C2 C1 C10 C9 168.5(5)
C6 C5 C10 C27 -66.9(6)
C4 C5 C10 C27 65.6(7)
C6 C5 C10 C1 174.2(5)
C4 C5 C10 C1 -53.2(6)
C6 C5 C10 C9 57.3(6)
C4 C5 C10 C9 -170.1(4)
C11 C9 C10 C27 -58.8(6)
C8 C9 C10 C27 69.7(6)
C11 C9 C10 C1 60.8(6)
C8 C9 C10 C1 -170.7(5)
C11 C9 C10 C5 176.4(5)
C8 C9 C10 C5 -55.1(6)
C8 C9 C11 C12 53.2(7)
C10 C9 C11 C12 -175.0(5)
C9 C11 C12 C13 -52.3(7)
C11 C12 C13 C18 -169.1(5)
C11 C12 C13 C14 57.5(7)
C18 C13 C14 C28 -72.6(6)
C12 C13 C14 C28 60.4(6)
C18 C13 C14 C15 44.8(6)
C12 C13 C14 C15 177.7(5)
C18 C13 C14 C8 164.2(4)
C12 C13 C14 C8 -62.9(6)
C26 C8 C14 C28 178.2(5)
C7 C8 C14 C28 59.6(6)
C9 C8 C14 C28 -58.2(5)
C26 C8 C14 C15 60.1(5)
C7 C8 C14 C15 -58.5(6)
C9 C8 C14 C15 -176.2(5)
C26 C8 C14 C13 -59.2(5)
C7 C8 C14 C13 -177.7(4)
C9 C8 C14 C13 64.5(5)
C28 C14 C15 C16 75.6(6)
C13 C14 C15 C16 -45.3(7)
C8 C14 C15 C16 -162.4(5)
C14 C15 C16 C17 55.1(7)
C15 C16 C17 C18 -63.6(6)
C15 C16 C17 C21 169.2(5)
C12 C13 C18 C19 67.6(7)
C14 C13 C18 C19 -162.1(5)
C12 C13 C18 C29 -56.8(7)
C14 C13 C18 C29 73.4(6)
C12 C13 C18 C17 177.0(5)
C14 C13 C18 C17 -52.7(6)
C16 C17 C18 C13 62.0(6)
C21 C17 C18 C13 -161.7(4)
C16 C17 C18 C19 -179.8(5)
C21 C17 C18 C19 -43.5(5)
C16 C17 C18 C29 -66.1(6)
C21 C17 C18 C29 70.2(6)
C13 C18 C19 C20 153.6(5)
C29 C18 C19 C20 -77.7(6)
C17 C18 C19 C20 39.6(6)
C18 C19 C20 C21 -22.0(7)
C19 C20 C21 C22 124.5(5)
C19 C20 C21 C17 -5.1(6)
C16 C17 C21 C22 33.5(8)
C18 C17 C21 C22 -96.4(6)
C16 C17 C21 C20 160.1(5)
C18 C17 C21 C20 30.2(6)
C20 C21 C22 O30 1.0(9)
C17 C21 C22 O30 122.3(6)
C20 C21 C22 C23 175.4(5)
C17 C21 C22 C23 -63.3(7)
C40 C31 C32 C33 -58.7(7)
C31 C32 C33 C34 55.6(7)
C32 C33 C34 C55 77.0(6)
C32 C33 C34 C35 -50.1(6)
C32 C33 C34 C54 -166.7(5)
C55 C34 C35 C36 56.7(6)
C54 C34 C35 C36 -64.7(6)
C33 C34 C35 C36 -179.5(5)
C55 C34 C35 C40 -72.7(6)
C54 C34 C35 C40 165.9(5)
C33 C34 C35 C40 51.1(6)
C34 C35 C36 C37 165.2(5)
C40 C35 C36 C37 -61.4(6)
C35 C36 C37 C38 57.2(7)
C36 C37 C38 C56 71.7(6)
C36 C37 C38 C39 -49.2(6)
C36 C37 C38 C44 -168.1(5)
C56 C38 C39 C41 63.7(6)
C37 C38 C39 C41 -178.4(5)
C44 C38 C39 C41 -58.1(6)
C56 C38 C39 C40 -67.8(6)
C37 C38 C39 C40 50.2(6)
C44 C38 C39 C40 170.5(4)
C32 C31 C40 C57 -66.6(6)
C32 C31 C40 C39 170.6(5)
C32 C31 C40 C35 55.1(6)
C41 C39 C40 C57 -59.4(6)
C38 C39 C40 C57 70.3(6)
C41 C39 C40 C31 59.9(6)
C38 C39 C40 C31 -170.4(4)
C41 C39 C40 C35 174.8(4)
C38 C39 C40 C35 -55.5(6)
C36 C35 C40 C57 -67.0(6)
C34 C35 C40 C57 64.1(6)
C36 C35 C40 C31 175.2(4)
C34 C35 C40 C31 -53.6(6)
C36 C35 C40 C39 58.5(5)
C34 C35 C40 C39 -170.4(5)
C40 C39 C41 C42 -175.2(5)
C38 C39 C41 C42 52.4(6)
C39 C41 C42 C43 -52.5(7)
C41 C42 C43 C48 -170.0(5)
C41 C42 C43 C44 58.0(6)
C42 C43 C44 C58 58.9(6)
C48 C43 C44 C58 -73.2(6)
C42 C43 C44 C45 177.5(5)
C48 C43 C44 C45 45.4(6)
C42 C43 C44 C38 -63.0(5)
C48 C43 C44 C38 164.8(4)
C56 C38 C44 C58 177.9(5)
C37 C38 C44 C58 59.8(6)
C39 C38 C44 C58 -59.5(5)
C56 C38 C44 C45 60.7(5)
C37 C38 C44 C45 -57.4(6)
C39 C38 C44 C45 -176.7(4)
C56 C38 C44 C43 -59.4(5)
C37 C38 C44 C43 -177.6(4)
C39 C38 C44 C43 63.2(5)
C58 C44 C45 C46 77.5(6)
C43 C44 C45 C46 -44.8(6)
C38 C44 C45 C46 -162.2(4)
C44 C45 C46 C47 54.2(6)
C45 C46 C47 C48 -63.8(6)
C45 C46 C47 C51 170.2(5)
C42 C43 C48 C59 -56.4(6)
C44 C43 C48 C59 73.1(6)
C42 C43 C48 C49 68.5(6)
C44 C43 C48 C49 -162.0(5)
C42 C43 C48 C47 176.2(5)
C44 C43 C48 C47 -54.3(6)
C46 C47 C48 C59 -65.3(6)
C51 C47 C48 C59 69.6(6)
C46 C47 C48 C43 64.2(6)
C51 C47 C48 C43 -160.9(4)
C46 C47 C48 C49 -178.9(5)
C51 C47 C48 C49 -43.9(5)
C59 C48 C49 C50 -75.5(6)
C43 C48 C49 C50 155.0(5)
C47 C48 C49 C50 42.1(6)
C48 C49 C50 C51 -25.3(6)
C46 C47 C51 C52 29.5(8)
C48 C47 C51 C52 -99.0(6)
C46 C47 C51 C50 157.7(5)
C48 C47 C51 C50 29.2(6)
C49 C50 C51 C52 128.2(5)
C49 C50 C51 C47 -2.3(6)
C47 C51 C52 O60 119.0(7)
C50 C51 C52 O60 -3.6(8)
C47 C51 C52 C53 -63.6(7)
C50 C51 C52 C53 173.9(5)

loop_
_cod_related_entry_id
_cod_related_entry_database
_cod_related_entry_code
1 ChemSpider 24739811
